data_7063048
loop_
_publ_author_name
'Sinha, Nitish Kumar'
'Khan, Hilal Ahmad'
'Sivasankar, Chinnappan'
'Thirupathi, Natesan'

_publ_section_title
;
 Guanidine-centred reactivity of CNN Pd(ii) pincer complexes including
 carboxylate-assisted N--H activation and --CH2-- \\rightarrow --C(O)--
 oxygenation
;
_journal_issue 13
_journal_name_full 'New Journal of Chemistry'
_journal_page_first 5710
_journal_page_last 5720
_journal_paper_doi 10.1039/D3NJ05516G
_journal_volume 48
_journal_year 2024
_chemical_formula_moiety 'C23 H21 F3 N4 O2 Pd, 0.5(C7 H8)'
_chemical_formula_sum 'C26.5 H25 F3 N4 O2 Pd'
_chemical_formula_weight 594.90
_space_group_crystal_system triclinic
_space_group_IT_number 2
_space_group_name_Hall '-P 1'
_space_group_name_H-M_alt 'P -1'
_atom_sites_solution_hydrogens geom
_audit_creation_date 2024-02-14
_audit_creation_method
;
Olex2 1.5
(compiled 2023.03.06 svn.rbb2c1857 for OlexSys, GUI svn.r6748)
;
_audit_update_record
;
2024-02-16 deposited with the CCDC.	2024-02-23 downloaded from the CCDC.
;
_cell_angle_alpha 99.053(3)
_cell_angle_beta 99.487(3)
_cell_angle_gamma 97.943(4)
_cell_formula_units_Z 4
_cell_length_a 11.2472(5)
_cell_length_b 11.6670(6)
_cell_length_c 20.8033(6)
_cell_measurement_reflns_used 10192
_cell_measurement_temperature 293(2)
_cell_measurement_theta_max 27.9440
_cell_measurement_theta_min 3.5730
_cell_volume 2620.9(2)
_computing_cell_refinement 'CrysAlisPro 1.171.38.46 (Rigaku OD, 2015)'
_computing_data_collection 'CrysAlisPro 1.171.38.46 (Rigaku OD, 2015)'
_computing_data_reduction 'CrysAlisPro 1.171.38.46 (Rigaku OD, 2015)'
_computing_molecular_graphics 'Olex2 1.5 (Dolomanov et al., 2009)'
_computing_publication_material 'Olex2 1.5 (Dolomanov et al., 2009)'
_computing_structure_refinement 'SHELXL 2016/4 (Sheldrick, 2015)'
_computing_structure_solution 'SHELXT  (Sheldrick, 2015)'
_diffrn_ambient_temperature 293(2)
_diffrn_measured_fraction_theta_full 0.997
_diffrn_measured_fraction_theta_max 0.997
_diffrn_measurement_device_type 'Xcalibur, Sapphire3'
_diffrn_measurement_method '\w scans'
_diffrn_radiation_type MoK\a
_diffrn_radiation_wavelength 0.71073
_diffrn_reflns_av_unetI/netI 0.0647
_diffrn_reflns_Laue_measured_fraction_full 0.997
_diffrn_reflns_Laue_measured_fraction_max 0.997
_diffrn_reflns_limit_h_max 13
_diffrn_reflns_limit_h_min -14
_diffrn_reflns_limit_k_max 14
_diffrn_reflns_limit_k_min -14
_diffrn_reflns_limit_l_max 25
_diffrn_reflns_limit_l_min 0
_diffrn_reflns_number 10696
_diffrn_reflns_point_group_measured_fraction_full 0.997
_diffrn_reflns_point_group_measured_fraction_max 0.997
_diffrn_reflns_theta_full 25.242
_diffrn_reflns_theta_max 26.371
_diffrn_reflns_theta_min 3.544
_diffrn_source 'fine-focus sealed X-ray tube'
_exptl_absorpt_coefficient_mu 0.760
_exptl_absorpt_correction_T_max 1.00000
_exptl_absorpt_correction_T_min 0.91940
_exptl_absorpt_correction_type multi-scan
_exptl_absorpt_process_details
;
CrysAlisPro 1.171.40.67a (Rigaku Oxford Diffraction, 2019)
Empirical absorption correction using spherical harmonics,
 implemented in SCALE3 ABSPACK scaling algorithm.
;
_exptl_crystal_colour Colourless
_exptl_crystal_density_diffrn 1.508
_exptl_crystal_description BLOCK
_exptl_crystal_F_000 1204
_exptl_crystal_size_max 0.02
_exptl_crystal_size_mid 0.01
_exptl_crystal_size_min 0.005
_refine_diff_density_max 1.910
_refine_diff_density_min -1.069
_refine_diff_density_rms 0.148
_refine_ls_extinction_method none
_refine_ls_goodness_of_fit_ref 1.053
_refine_ls_hydrogen_treatment constr
_refine_ls_matrix_type full
_refine_ls_number_parameters 657
_refine_ls_number_reflns 10696
_refine_ls_number_restraints 149
_refine_ls_restrained_S_all 1.061
_refine_ls_R_factor_all 0.0961
_refine_ls_R_factor_gt 0.0782
_refine_ls_shift/su_max 0.000
_refine_ls_shift/su_mean 0.000
_refine_ls_structure_factor_coef Fsqd
_refine_ls_weighting_details 'w=1/[\s^2^(Fo^2^)+(0.0837P)^2^+15.2202P] where P=(Fo^2^+2Fc^2^)/3'
_refine_ls_weighting_scheme calc
_refine_ls_wR_factor_gt 0.2076
_refine_ls_wR_factor_ref 0.2199
_reflns_Friedel_coverage 0.000
_reflns_number_gt 8253
_reflns_number_total 10696
_reflns_threshold_expression 'I > 2\s(I)'
_cod_data_source_file d3nj05516g3.cif
_cod_data_source_block Complex-3
_cod_depositor_comments 'Adding full bibliography for 7063048--7063056.cif.'
_cod_original_formula_sum 'C26.50 H25 F3 N4 O2 Pd'
_cod_database_code 7063048
_shelx_shelxl_version_number 2016/4
_shelx_space_group_comment
;
The symmetry employed for this shelxl refinement is uniquely defined
by the following loop, which should always be used as a source of
symmetry information in preference to the above space-group names.
They are only intended as comments.
;
_olex2_refinement_description
;
1. Twinned data refinement
 Scales: 0.76066
 0.23934
2. Restrained distances
 C47-C48
 1.51 with sigma of 0.02
 C48-C49 = C48-C53 = C50-C51
 1.39 with sigma of 0.02
 C49-C50 = C51-C52 = C52-C53
 1.38 with sigma of 0.02
 C47-C49 = C47-C53
 2.52 with sigma of 0.04
 C48-C50
 2.42 with sigma of 0.04
 C48-C52
 2.41 with sigma of 0.04
 C49-C51
 2.39 with sigma of 0.04
 C50-C52 = C51-C53
 2.4 with sigma of 0.04
 F3-F2 \\sim F3-F1 \\sim F1'-F2' \\sim F1'-F3' \\sim F2'-F3' \\sim F2-F1
 with sigma of 0.04
 C23-F3 \\sim C23-F1' \\sim C23-F2' \\sim C23-F3' \\sim C23-C22 \\sim C23-F2
\\sim C23-F1
 with sigma of 0.02
 C48-C49 \\sim C49-C50 \\sim C50-C51 \\sim C51-C52 \\sim C52-C53 \\sim C53-C48
 with sigma of 0.02
 C48-C52 \\sim C48-C50 \\sim C53-C51 \\sim C49-C53 \\sim C50-C52 \\sim C49-C51
 with sigma of 0.04
 C47-C53 \\sim C47-C49
 with sigma of 0.04
3. Restrained planarity
 C47, C48, C49, C50, C51, C52, C53
 with sigma of 0.1
4. Uiso/Uaniso restraints and constraints
C47 \\sim C48 \\sim C49 \\sim C50 \\sim C51 \\sim C52 \\sim C53: within 2A with
sigma of 0.04 and sigma for terminal atoms of 0.08 within 2A
5. Rigid body (RIGU) restrains
 C22, C23, F1, F2, F3
 with sigma for 1-2 distances of 0.004 and sigma for 1-3 distances of 0.004
 C22, C23, F1', F2', F3'
 with sigma for 1-2 distances of 0.004 and sigma for 1-3 distances of 0.004
 C47, C48, C49, C50, C51, C52, C53
 with sigma for 1-2 distances of 0.004 and sigma for 1-3 distances of 0.004
6. Others
 Sof(F1')=Sof(F2')=Sof(F3')=1-FVAR(1)
 Sof(F1)=Sof(F2)=Sof(F3)=FVAR(1)
7.a Secondary CH2 refined with riding coordinates:
 C16(H16A,H16B), C39(H39A,H39B)
7.b Aromatic/amide H refined with riding coordinates:
 N1(H1), N2(H2), N5(H5A), N6(H6A), C4(H4), C5(H5), C6(H6), C10(H10), C11(H11),
 C12(H12), C13(H13), C18(H18), C19(H19), C20(H20), C21(H21), C27(H27), C28(H28),
  C29(H29), C33(H33), C34(H34), C35(H35), C36(H36), C41(H41), C42(H42),
 C43(H43), C44(H44), C49(H49), C50(H50), C51(H51), C52(H52), C53(H53)
7.c Idealised Me refined as rotating group:
 C8(H8A,H8B,H8C), C15(H15A,H15B,H15C), C31(H31A,H31B,H31C), C38(H38A,H38B,
 H38C), C47(H47A,H47B,H47C)
;
_olex2_submission_special_instructions 'No special instructions were received'

loop_
_space_group_symop_operation_xyz
'x, y, z'
'-x, -y, -z'

loop_
_atom_site_label
_atom_site_type_symbol
_atom_site_fract_x
_atom_site_fract_y
_atom_site_fract_z
_atom_site_U_iso_or_equiv
_atom_site_adp_type
_atom_site_occupancy
_atom_site_site_symmetry_order
_atom_site_calc_flag
_atom_site_refinement_flags_posn
_atom_site_refinement_flags_adp
_atom_site_refinement_flags_occupancy
_atom_site_disorder_assembly
_atom_site_disorder_group
Pd1 Pd 0.52582(5) 0.21442(5) 0.30507(3) 0.03462(17) Uani 1 1 d . . . . .
Pd2 Pd 0.80572(5) 0.45153(5) 0.19303(3) 0.03871(19) Uani 1 1 d . . . . .
F4 F 0.6843(10) 0.3894(6) -0.0655(3) 0.123(4) Uani 1 1 d . . . . .
F5 F 0.8169(11) 0.5286(12) -0.0196(4) 0.183(7) Uani 1 1 d . . . . .
F6 F 0.6446(15) 0.5440(11) -0.0204(5) 0.180(6) Uani 1 1 d . . . . .
O1 O 0.4849(5) 0.2315(5) 0.3984(3) 0.0465(14) Uani 1 1 d . . . . .
O2 O 0.6454(6) 0.3707(6) 0.4456(3) 0.0558(16) Uani 1 1 d . . . . .
O3 O 0.7962(6) 0.4880(5) 0.0986(3) 0.0562(17) Uani 1 1 d . . . . .
O4 O 0.6471(6) 0.3370(5) 0.0498(3) 0.0564(17) Uani 1 1 d . . . . .
N1 N 0.6897(6) 0.0762(6) 0.2136(3) 0.0403(15) Uani 1 1 d . . . . .
H1 H 0.739729 0.047042 0.191101 0.048 Uiso 1 1 calc R U . . .
N2 N 0.6279(6) 0.1423(5) 0.1177(3) 0.0393(14) Uani 1 1 d . . . . .
H2 H 0.609849 0.200134 0.099097 0.047 Uiso 1 1 calc R U . . .
N3 N 0.5541(6) 0.2087(5) 0.2134(3) 0.0333(13) Uani 1 1 d . . . . .
N4 N 0.4233(6) 0.3436(5) 0.2785(3) 0.0361(14) Uani 1 1 d . . . . .
N5 N 0.9387(6) 0.3011(6) 0.2947(3) 0.0430(15) Uani 1 1 d . . . . .
H5A H 0.966281 0.255243 0.320008 0.052 Uiso 1 1 calc R U . . .
N6 N 0.8569(6) 0.3678(6) 0.3851(3) 0.0402(15) Uani 1 1 d . . . . .
H6A H 0.795379 0.389638 0.400301 0.048 Uiso 1 1 calc R U . . .
N7 N 0.8030(6) 0.4343(6) 0.2858(3) 0.0354(14) Uani 1 1 d . . . . .
N8 N 0.6814(6) 0.5659(6) 0.2131(3) 0.0437(16) Uani 1 1 d . . . . .
C1 C 0.6217(7) 0.1448(6) 0.1829(3) 0.0341(16) Uani 1 1 d . . . . .
C2 C 0.6933(7) 0.0437(7) 0.2762(4) 0.0400(17) Uani 1 1 d . . . . .
C3 C 0.6230(7) 0.0892(6) 0.3202(4) 0.0389(17) Uani 1 1 d . . . . .
C4 C 0.6291(9) 0.0409(7) 0.3792(4) 0.049(2) Uani 1 1 d . . . . .
H4 H 0.580047 0.064349 0.408986 0.059 Uiso 1 1 calc R U . . .
C5 C 0.7029(10) -0.0375(8) 0.3938(5) 0.060(3) Uani 1 1 d . . . . .
H5 H 0.703291 -0.066144 0.433105 0.072 Uiso 1 1 calc R U . . .
C6 C 0.7782(10) -0.0758(8) 0.3512(5) 0.060(3) Uani 1 1 d . . . . .
H6 H 0.831878 -0.126250 0.362890 0.072 Uiso 1 1 calc R U . . .
C7 C 0.7721(8) -0.0370(8) 0.2897(5) 0.053(2) Uani 1 1 d . . . . .
C8 C 0.8461(10) -0.0842(9) 0.2418(6) 0.073(3) Uani 1 1 d . . . . .
H8A H 0.792566 -0.128645 0.202340 0.110 Uiso 1 1 calc R U . . .
H8B H 0.896599 -0.134250 0.261449 0.110 Uiso 1 1 calc R U . . .
H8C H 0.896960 -0.019996 0.230593 0.110 Uiso 1 1 calc R U . . .
C9 C 0.6640(7) 0.0443(7) 0.0802(4) 0.0392(17) Uani 1 1 d . . . . .
C10 C 0.7746(8) 0.0560(8) 0.0592(5) 0.054(2) Uani 1 1 d . . . . .
H10 H 0.826880 0.128169 0.069673 0.064 Uiso 1 1 calc R U . . .
C11 C 0.8076(10) -0.0409(10) 0.0221(6) 0.076(3) Uani 1 1 d . . . . .
H11 H 0.881292 -0.033642 0.007126 0.091 Uiso 1 1 calc R U . . .
C12 C 0.7302(10) -0.1467(9) 0.0079(6) 0.068(3) Uani 1 1 d . . . . .
H12 H 0.752468 -0.211935 -0.016061 0.081 Uiso 1 1 calc R U . . .
C13 C 0.6194(8) -0.1580(7) 0.0287(4) 0.049(2) Uani 1 1 d . . . . .
H13 H 0.567772 -0.230511 0.018416 0.058 Uiso 1 1 calc R U . . .
C14 C 0.5848(7) -0.0637(7) 0.0643(4) 0.0395(17) Uani 1 1 d . . . . .
C15 C 0.4606(7) -0.0744(7) 0.0844(4) 0.0423(18) Uani 1 1 d . . . . .
H15A H 0.471199 -0.067771 0.131648 0.064 Uiso 1 1 calc R U . . .
H15B H 0.412680 -0.149449 0.063241 0.064 Uiso 1 1 calc R U . . .
H15C H 0.419507 -0.012720 0.071022 0.064 Uiso 1 1 calc R U . . .
C16 C 0.4830(8) 0.2779(7) 0.1742(3) 0.0389(17) Uani 1 1 d . . . . .
H16A H 0.424599 0.224954 0.138808 0.047 Uiso 1 1 calc R U . . .
H16B H 0.537398 0.326961 0.154124 0.047 Uiso 1 1 calc R U . . .
C17 C 0.4159(7) 0.3542(7) 0.2146(4) 0.0376(16) Uani 1 1 d . . . . .
C18 C 0.3497(8) 0.4312(8) 0.1877(4) 0.048(2) Uani 1 1 d . . . . .
H18 H 0.345700 0.437001 0.143384 0.057 Uiso 1 1 calc R U . . .
C19 C 0.2894(9) 0.4996(9) 0.2267(5) 0.059(2) Uani 1 1 d . . . . .
H19 H 0.243902 0.551671 0.208722 0.070 Uiso 1 1 calc R U . . .
C20 C 0.2964(8) 0.4911(9) 0.2912(5) 0.055(2) Uani 1 1 d . . . . .
H20 H 0.256920 0.537702 0.318350 0.066 Uiso 1 1 calc R U . . .
C21 C 0.3632(7) 0.4119(7) 0.3157(4) 0.0457(19) Uani 1 1 d . . . . .
H21 H 0.367027 0.405166 0.359946 0.055 Uiso 1 1 calc R U . . .
C22 C 0.5551(7) 0.3018(7) 0.4469(4) 0.0388(16) Uani 1 1 d D . . . .
C23 C 0.5226(7) 0.2986(8) 0.5112(4) 0.060(2) Uani 1 1 d D . . . .
C24 C 0.8631(7) 0.3703(6) 0.3199(3) 0.0358(16) Uani 1 1 d . . . . .
C25 C 0.9793(7) 0.2926(7) 0.2332(4) 0.0430(18) Uani 1 1 d . . . . .
C26 C 0.9318(7) 0.3505(7) 0.1838(4) 0.045(2) Uani 1 1 d . . . . .
C27 C 0.9830(8) 0.3347(10) 0.1256(5) 0.062(3) Uani 1 1 d . . . . .
H27 H 0.958003 0.374931 0.091961 0.074 Uiso 1 1 calc R U . . .
C28 C 1.0665(9) 0.2638(11) 0.1173(6) 0.074(3) Uani 1 1 d . . . . .
H28 H 1.095971 0.254349 0.077931 0.089 Uiso 1 1 calc R U . . .
C29 C 1.1088(9) 0.2048(10) 0.1671(6) 0.072(3) Uani 1 1 d . . . . .
H29 H 1.164884 0.154761 0.160129 0.086 Uiso 1 1 calc R U . . .
C30 C 1.0686(8) 0.2190(8) 0.2277(5) 0.059(3) Uani 1 1 d . . . . .
C31 C 1.1213(10) 0.1642(10) 0.2833(7) 0.078(3) Uani 1 1 d . . . . .
H31A H 1.182120 0.120299 0.269897 0.118 Uiso 1 1 calc R U . . .
H31B H 1.057665 0.112270 0.294894 0.118 Uiso 1 1 calc R U . . .
H31C H 1.158321 0.224622 0.320939 0.118 Uiso 1 1 calc R U . . .
C32 C 0.9492(7) 0.3302(7) 0.4279(4) 0.0415(18) Uani 1 1 d . . . . .
C33 C 0.9214(9) 0.2286(8) 0.4533(5) 0.058(2) Uani 1 1 d . . . . .
H33 H 0.843732 0.183219 0.440994 0.069 Uiso 1 1 calc R U . . .
C34 C 1.0112(11) 0.1966(9) 0.4969(6) 0.075(3) Uani 1 1 d . . . . .
H34 H 0.993279 0.129692 0.515045 0.090 Uiso 1 1 calc R U . . .
C35 C 1.1271(10) 0.2620(10) 0.5142(6) 0.072(3) Uani 1 1 d . . . . .
H35 H 1.187029 0.239240 0.543708 0.087 Uiso 1 1 calc R U . . .
C36 C 1.1537(8) 0.3597(9) 0.4882(5) 0.056(2) Uani 1 1 d . . . . .
H36 H 1.233069 0.401555 0.498833 0.067 Uiso 1 1 calc R U . . .
C37 C 1.0651(7) 0.3994(7) 0.4457(4) 0.0404(17) Uani 1 1 d . . . . .
C38 C 1.0931(8) 0.5108(8) 0.4198(4) 0.048(2) Uani 1 1 d . . . . .
H38A H 1.088419 0.492387 0.372748 0.073 Uiso 1 1 calc R U . . .
H38B H 1.174044 0.550452 0.440770 0.073 Uiso 1 1 calc R U . . .
H38C H 1.034956 0.560880 0.429367 0.073 Uiso 1 1 calc R U . . .
C39 C 0.7287(7) 0.5071(7) 0.3203(3) 0.0382(17) Uani 1 1 d . . . . .
H39A H 0.780577 0.558720 0.358786 0.046 Uiso 1 1 calc R U . . .
H39B H 0.667686 0.456717 0.335756 0.046 Uiso 1 1 calc R U . . .
C40 C 0.6666(7) 0.5793(7) 0.2768(4) 0.0412(18) Uani 1 1 d . . . . .
C41 C 0.5944(8) 0.6559(8) 0.3016(5) 0.052(2) Uani 1 1 d . . . . .
H41 H 0.584433 0.663378 0.345473 0.062 Uiso 1 1 calc R U . . .
C42 C 0.5373(10) 0.7213(9) 0.2594(5) 0.067(3) Uani 1 1 d . . . . .
H42 H 0.489857 0.775043 0.274639 0.080 Uiso 1 1 calc R U . . .
C43 C 0.5522(10) 0.7051(9) 0.1952(5) 0.066(3) Uani 1 1 d . . . . .
H43 H 0.512414 0.746407 0.165945 0.080 Uiso 1 1 calc R U . . .
C44 C 0.6252(9) 0.6284(9) 0.1730(5) 0.059(2) Uani 1 1 d . . . . .
H44 H 0.635641 0.620069 0.129151 0.071 Uiso 1 1 calc R U . . .
C45 C 0.7213(8) 0.4225(7) 0.0517(4) 0.0445(19) Uani 1 1 d . . . . .
C46 C 0.7224(13) 0.4668(9) -0.0152(5) 0.073(3) Uani 1 1 d . . . . .
C47 C 1.120(3) -0.203(3) 0.1111(12) 0.47(3) Uiso 1 1 d D U . . .
H47A H 1.099734 -0.128385 0.103698 0.707 Uiso 1 1 calc R U . . .
H47B H 1.053021 -0.264522 0.090023 0.707 Uiso 1 1 calc R U . . .
H47C H 1.191290 -0.216217 0.092776 0.707 Uiso 1 1 calc R U . . .
C48 C 1.1471(16) -0.2029(16) 0.1849(9) 0.181(9) Uiso 1 1 d D U . . .
C49 C 1.2428(16) -0.1291(16) 0.2275(9) 0.150(7) Uiso 1 1 d D U . . .
H49 H 1.298264 -0.079789 0.211278 0.180 Uiso 1 1 calc R U . . .
C50 C 1.2565(17) -0.1283(17) 0.2949(9) 0.160(8) Uiso 1 1 d D U . . .
H50 H 1.318510 -0.075294 0.324352 0.192 Uiso 1 1 calc R U . . .
C51 C 1.178(2) -0.2061(19) 0.3185(9) 0.184(9) Uiso 1 1 d D U . . .
H51 H 1.185478 -0.204198 0.363839 0.220 Uiso 1 1 calc R U . . .
C52 C 1.0892(18) -0.2865(17) 0.2745(9) 0.155(7) Uiso 1 1 d D U . . .
H52 H 1.038725 -0.342034 0.289764 0.186 Uiso 1 1 calc R U . . .
C53 C 1.0754(16) -0.2844(16) 0.2083(9) 0.138(6) Uiso 1 1 d D U . . .
H53 H 1.015895 -0.339712 0.178648 0.166 Uiso 1 1 calc R U . . .
F1 F 0.437(2) 0.2106(19) 0.5146(9) 0.117(9) Uani 0.60(3) 1 d D . P A 1
F2 F 0.6143(10) 0.295(2) 0.5590(6) 0.090(6) Uani 0.60(3) 1 d D . P A 1
F3 F 0.479(2) 0.3959(15) 0.5360(8) 0.101(7) Uani 0.60(3) 1 d D . P A 1
F1' F 0.4046(12) 0.273(3) 0.5108(13) 0.102(10) Uani 0.40(3) 1 d D . P A 2
F2' F 0.566(4) 0.208(3) 0.5365(15) 0.134(15) Uani 0.40(3) 1 d D . P A 2
F3' F 0.567(4) 0.391(3) 0.5592(12) 0.144(17) Uani 0.40(3) 1 d D . P A 2

loop_
_atom_site_aniso_label
_atom_site_aniso_U_11
_atom_site_aniso_U_22
_atom_site_aniso_U_33
_atom_site_aniso_U_23
_atom_site_aniso_U_13
_atom_site_aniso_U_12
Pd1 0.0406(3) 0.0390(3) 0.0224(3) 0.0066(2) 0.0041(2) 0.0017(2)
Pd2 0.0432(3) 0.0471(4) 0.0209(3) 0.0043(2) 0.0041(2) -0.0045(3)
F4 0.248(11) 0.079(5) 0.027(3) 0.007(3) 0.015(4) -0.009(6)
F5 0.198(11) 0.258(13) 0.056(5) 0.071(6) 0.005(6) -0.111(11)
F6 0.329(17) 0.190(10) 0.096(7) 0.098(7) 0.083(9) 0.171(12)
O1 0.046(3) 0.062(4) 0.030(3) 0.011(2) 0.010(2) -0.001(3)
O2 0.052(4) 0.077(4) 0.033(3) -0.002(3) 0.017(3) -0.003(3)
O3 0.075(4) 0.058(4) 0.028(3) 0.009(3) 0.008(3) -0.014(3)
O4 0.072(4) 0.052(4) 0.036(3) 0.016(3) -0.007(3) -0.012(3)
N1 0.046(4) 0.041(4) 0.035(3) 0.010(3) 0.002(3) 0.016(3)
N2 0.055(4) 0.035(3) 0.031(3) 0.007(3) 0.009(3) 0.011(3)
N3 0.043(3) 0.031(3) 0.023(3) 0.004(2) 0.002(2) 0.004(3)
N4 0.043(3) 0.040(3) 0.025(3) 0.006(2) 0.005(3) 0.007(3)
N5 0.052(4) 0.045(4) 0.031(3) 0.007(3) 0.002(3) 0.012(3)
N6 0.038(3) 0.058(4) 0.025(3) 0.011(3) 0.005(3) 0.009(3)
N7 0.039(3) 0.047(4) 0.017(3) 0.004(2) 0.004(2) 0.000(3)
N8 0.046(4) 0.044(4) 0.035(3) 0.016(3) -0.009(3) -0.001(3)
C1 0.044(4) 0.030(4) 0.024(3) 0.003(3) 0.003(3) -0.003(3)
C2 0.043(4) 0.035(4) 0.038(4) 0.011(3) -0.004(3) 0.001(3)
C3 0.045(4) 0.032(4) 0.033(4) 0.004(3) -0.003(3) -0.001(3)
C4 0.067(6) 0.043(5) 0.037(4) 0.015(3) 0.005(4) 0.007(4)
C5 0.088(7) 0.043(5) 0.048(5) 0.020(4) 0.000(5) 0.010(5)
C6 0.075(6) 0.043(5) 0.060(6) 0.020(4) -0.010(5) 0.019(5)
C7 0.055(5) 0.043(5) 0.056(5) 0.014(4) -0.006(4) 0.007(4)
C8 0.069(7) 0.057(6) 0.091(8) 0.012(6) -0.004(6) 0.024(5)
C9 0.047(4) 0.035(4) 0.034(4) 0.005(3) 0.006(3) 0.006(3)
C10 0.046(5) 0.050(5) 0.061(6) -0.001(4) 0.014(4) 0.004(4)
C11 0.056(6) 0.076(7) 0.095(9) -0.011(6) 0.033(6) 0.016(5)
C12 0.065(6) 0.060(6) 0.077(7) -0.009(5) 0.023(5) 0.020(5)
C13 0.055(5) 0.041(4) 0.048(5) -0.001(4) 0.012(4) 0.012(4)
C14 0.048(4) 0.037(4) 0.028(4) 0.003(3) 0.001(3) 0.002(3)
C15 0.051(5) 0.040(4) 0.036(4) 0.007(3) 0.009(3) 0.006(4)
C16 0.057(5) 0.039(4) 0.023(3) 0.009(3) 0.007(3) 0.015(4)
C17 0.042(4) 0.038(4) 0.030(4) 0.004(3) 0.007(3) 0.003(3)
C18 0.058(5) 0.056(5) 0.032(4) 0.013(4) 0.003(4) 0.017(4)
C19 0.059(5) 0.063(6) 0.059(6) 0.014(5) 0.008(4) 0.029(5)
C20 0.060(5) 0.065(6) 0.049(5) 0.011(4) 0.020(4) 0.030(5)
C21 0.049(5) 0.054(5) 0.037(4) 0.005(4) 0.014(4) 0.012(4)
C22 0.035(4) 0.054(5) 0.031(3) 0.009(3) 0.008(3) 0.017(4)
C23 0.052(4) 0.094(6) 0.033(4) 0.013(4) 0.010(3) 0.011(4)
C24 0.036(4) 0.038(4) 0.029(4) 0.001(3) 0.006(3) -0.004(3)
C25 0.042(4) 0.040(4) 0.040(4) -0.008(3) 0.012(3) -0.002(3)
C26 0.041(4) 0.049(5) 0.036(4) -0.013(3) 0.014(3) -0.011(4)
C27 0.049(5) 0.087(7) 0.039(5) -0.010(5) 0.017(4) -0.011(5)
C28 0.049(6) 0.088(8) 0.073(7) -0.024(6) 0.024(5) -0.002(5)
C29 0.051(6) 0.075(7) 0.083(8) -0.019(6) 0.026(5) 0.010(5)
C30 0.041(5) 0.052(5) 0.074(7) -0.012(5) 0.011(4) 0.005(4)
C31 0.061(6) 0.059(6) 0.115(10) 0.005(6) 0.017(6) 0.021(5)
C32 0.041(4) 0.054(5) 0.027(4) 0.006(3) 0.000(3) 0.011(4)
C33 0.065(6) 0.047(5) 0.056(6) 0.016(4) -0.001(4) -0.001(4)
C34 0.085(8) 0.047(6) 0.093(9) 0.020(5) 0.006(6) 0.021(5)
C35 0.074(7) 0.070(7) 0.068(7) 0.015(5) -0.014(5) 0.025(6)
C36 0.048(5) 0.068(6) 0.048(5) 0.005(4) -0.002(4) 0.019(4)
C37 0.046(4) 0.047(4) 0.031(4) 0.009(3) 0.005(3) 0.015(4)
C38 0.049(5) 0.056(5) 0.038(4) 0.010(4) 0.005(4) 0.002(4)
C39 0.040(4) 0.051(4) 0.022(3) 0.007(3) 0.004(3) 0.004(3)
C40 0.040(4) 0.043(4) 0.034(4) 0.008(3) -0.003(3) -0.001(3)
C41 0.053(5) 0.054(5) 0.047(5) 0.006(4) 0.005(4) 0.014(4)
C42 0.070(6) 0.063(6) 0.062(7) 0.002(5) -0.002(5) 0.025(5)
C43 0.077(7) 0.054(6) 0.062(6) 0.019(5) -0.014(5) 0.015(5)
C44 0.069(6) 0.061(6) 0.045(5) 0.021(4) -0.003(4) 0.002(5)
C45 0.065(5) 0.044(4) 0.022(4) 0.007(3) 0.003(3) 0.006(4)
C46 0.124(10) 0.046(5) 0.043(5) 0.020(4) 0.000(6) -0.003(6)
F1 0.127(13) 0.159(14) 0.046(8) 0.018(10) 0.029(10) -0.056(12)
F2 0.069(7) 0.169(18) 0.033(6) 0.031(9) -0.001(5) 0.019(8)
F3 0.128(16) 0.135(11) 0.063(9) 0.018(8) 0.052(10) 0.063(11)
F1' 0.058(7) 0.21(3) 0.046(10) 0.037(16) 0.032(7) 0.023(9)
F2' 0.18(3) 0.22(3) 0.064(17) 0.090(19) 0.058(19) 0.13(3)
F3' 0.17(3) 0.174(19) 0.053(13) -0.044(15) 0.065(17) -0.05(2)

loop_
_atom_type_symbol
_atom_type_description
_atom_type_scat_dispersion_real
_atom_type_scat_dispersion_imag
_atom_type_scat_source
C C 0.0033 0.0016 'International Tables Vol C Tables 4.2.6.8 and 6.1.1.4'
H H 0.0000 0.0000 'International Tables Vol C Tables 4.2.6.8 and 6.1.1.4'
F F 0.0171 0.0103 'International Tables Vol C Tables 4.2.6.8 and 6.1.1.4'
N N 0.0061 0.0033 'International Tables Vol C Tables 4.2.6.8 and 6.1.1.4'
O O 0.0106 0.0060 'International Tables Vol C Tables 4.2.6.8 and 6.1.1.4'
Pd Pd -0.9988 1.0072 'International Tables Vol C Tables 4.2.6.8 and 6.1.1.4'

loop_
_geom_angle_atom_site_label_1
_geom_angle_atom_site_label_2
_geom_angle_atom_site_label_3
_geom_angle
_geom_angle_site_symmetry_1
_geom_angle_site_symmetry_3
_geom_angle_publ_flag
F3'b C23 C22 118.1(12) . . ?
F2a C23 C22 114.9(9) . . ?
F2'b C23 C22 109.7(11) . . ?
O1 Pd1 N4 93.1(2) . . ?
F1'b C23 C22 115.3(13) . . ?
F1a C23 C22 116.6(10) . . ?
F3a C23 C22 113.5(9) . . ?
F2a C23 F1 104.4(11) . . ?
F1a C23 F3 103.3(12) . . ?
F2a C23 F3 102.5(10) . . ?
F1'b C23 F2' 101.7(15) . . ?
F3'b C23 F2' 103.2(15) . . ?
F1'b C23 F3' 106.9(15) . . ?
N3 Pd1 O1 174.4(3) . . ?
N3 Pd1 N4 81.4(2) . . ?
C3 Pd1 O1 92.8(3) . . ?
C3 Pd1 N3 92.8(3) . . ?
C3 Pd1 N4 174.0(3) . . ?
O3 Pd2 N8 90.8(3) . . ?
N7 Pd2 O3 172.4(3) . . ?
N7 Pd2 N8 81.7(3) . . ?
N7 Pd2 C26 93.6(3) . . ?
C26 Pd2 O3 93.8(3) . . ?
C26 Pd2 N8 174.0(3) . . ?
C22 O1 Pd1 120.7(5) . . ?
C45 O3 Pd2 119.2(5) . . ?
C1 N1 H1 114.5 . . ?
C1 N1 C2 131.0(7) . . ?
C2 N1 H1 114.5 . . ?
C1 N2 H2 119.8 . . ?
C1 N2 C9 120.3(6) . . ?
C9 N2 H2 119.8 . . ?
C1 N3 Pd1 127.8(5) . . ?
C1 N3 C16 116.8(6) . . ?
C16 N3 Pd1 115.2(5) . . ?
C17 N4 Pd1 113.3(5) . . ?
C17 N4 C21 117.6(7) . . ?
C21 N4 Pd1 129.1(5) . . ?
C24 N5 H5A 114.9 . . ?
C24 N5 C25 130.2(7) . . ?
C25 N5 H5A 114.9 . . ?
C24 N6 H6A 119.1 . . ?
C24 N6 C32 121.7(7) . . ?
C32 N6 H6A 119.1 . . ?
C24 N7 Pd2 127.5(5) . . ?
C24 N7 C39 116.7(6) . . ?
C39 N7 Pd2 115.7(5) . . ?
C40 N8 Pd2 112.3(5) . . ?
C44 N8 Pd2 128.5(7) . . ?
C44 N8 C40 119.0(8) . . ?
N1 C1 N2 115.2(7) . . ?
N3 C1 N1 122.2(6) . . ?
N3 C1 N2 122.5(7) . . ?
N1 C2 C7 114.7(8) . . ?
C3 C2 N1 121.4(7) . . ?
C3 C2 C7 123.9(8) . . ?
C2 C3 Pd1 123.8(6) . . ?
C2 C3 C4 114.7(8) . . ?
C4 C3 Pd1 121.4(6) . . ?
C3 C4 H4 118.5 . . ?
C5 C4 C3 123.1(9) . . ?
C5 C4 H4 118.5 . . ?
C4 C5 H5 119.4 . . ?
C4 C5 C6 121.1(9) . . ?
C6 C5 H5 119.4 . . ?
C5 C6 H6 120.4 . . ?
C5 C6 C7 119.1(9) . . ?
C7 C6 H6 120.4 . . ?
C2 C7 C6 117.8(9) . . ?
C2 C7 C8 122.7(9) . . ?
C6 C7 C8 119.5(9) . . ?
C7 C8 H8A 109.5 . . ?
C7 C8 H8B 109.5 . . ?
C7 C8 H8C 109.5 . . ?
H8A C8 H8B 109.5 . . ?
H8A C8 H8C 109.5 . . ?
H8B C8 H8C 109.5 . . ?
C10 C9 N2 120.7(7) . . ?
C10 C9 C14 120.5(8) . . ?
C14 C9 N2 118.8(7) . . ?
C9 C10 H10 120.1 . . ?
C9 C10 C11 119.7(8) . . ?
C11 C10 H10 120.1 . . ?
C10 C11 H11 120.4 . . ?
C12 C11 C10 119.2(9) . . ?
C12 C11 H11 120.4 . . ?
C11 C12 H12 119.6 . . ?
C11 C12 C13 120.9(9) . . ?
C13 C12 H12 119.6 . . ?
C12 C13 H13 119.7 . . ?
C14 C13 C12 120.7(8) . . ?
C14 C13 H13 119.7 . . ?
C9 C14 C15 120.2(7) . . ?
C13 C14 C9 119.0(8) . . ?
C13 C14 C15 120.8(7) . . ?
C14 C15 H15A 109.5 . . ?
C14 C15 H15B 109.5 . . ?
C14 C15 H15C 109.5 . . ?
H15A C15 H15B 109.5 . . ?
H15A C15 H15C 109.5 . . ?
H15B C15 H15C 109.5 . . ?
N3 C16 H16A 109.1 . . ?
N3 C16 H16B 109.1 . . ?
N3 C16 C17 112.7(6) . . ?
H16A C16 H16B 107.8 . . ?
C17 C16 H16A 109.1 . . ?
C17 C16 H16B 109.1 . . ?
N4 C17 C16 116.7(7) . . ?
N4 C17 C18 121.6(7) . . ?
C18 C17 C16 121.6(7) . . ?
C17 C18 H18 120.2 . . ?
C17 C18 C19 119.6(8) . . ?
C19 C18 H18 120.2 . . ?
C18 C19 H19 120.1 . . ?
C20 C19 C18 119.8(9) . . ?
C20 C19 H19 120.1 . . ?
C19 C20 H20 120.8 . . ?
C19 C20 C21 118.5(8) . . ?
C21 C20 H20 120.8 . . ?
N4 C21 C20 122.9(8) . . ?
N4 C21 H21 118.5 . . ?
C20 C21 H21 118.5 . . ?
O1 C22 C23 115.7(7) . . ?
O2 C22 O1 127.7(7) . . ?
O2 C22 C23 116.6(7) . . ?
N5 C24 N6 114.6(7) . . ?
N7 C24 N5 123.0(7) . . ?
N7 C24 N6 122.5(7) . . ?
C26 C25 N5 121.7(7) . . ?
C26 C25 C30 124.7(8) . . ?
C30 C25 N5 113.6(8) . . ?
C25 C26 Pd2 123.6(6) . . ?
C25 C26 C27 114.9(9) . . ?
C27 C26 Pd2 121.5(8) . . ?
C26 C27 H27 118.7 . . ?
C28 C27 C26 122.6(11) . . ?
C28 C27 H27 118.7 . . ?
C27 C28 H28 119.7 . . ?
C27 C28 C29 120.5(10) . . ?
C29 C28 H28 119.7 . . ?
C28 C29 H29 119.4 . . ?
C28 C29 C30 121.3(10) . . ?
C30 C29 H29 119.4 . . ?
C25 C30 C31 122.6(9) . . ?
C29 C30 C25 115.8(10) . . ?
C29 C30 C31 121.5(10) . . ?
C30 C31 H31A 109.5 . . ?
C30 C31 H31B 109.5 . . ?
C30 C31 H31C 109.5 . . ?
H31A C31 H31B 109.5 . . ?
H31A C31 H31C 109.5 . . ?
H31B C31 H31C 109.5 . . ?
C33 C32 N6 119.7(7) . . ?
C33 C32 C37 121.6(8) . . ?
C37 C32 N6 118.7(7) . . ?
C32 C33 H33 120.7 . . ?
C34 C33 C32 118.6(9) . . ?
C34 C33 H33 120.7 . . ?
C33 C34 H34 119.5 . . ?
C33 C34 C35 121.0(10) . . ?
C35 C34 H34 119.5 . . ?
C34 C35 H35 120.1 . . ?
C36 C35 C34 119.8(10) . . ?
C36 C35 H35 120.1 . . ?
C35 C36 H36 119.1 . . ?
C35 C36 C37 121.9(9) . . ?
C37 C36 H36 119.1 . . ?
C32 C37 C36 117.1(8) . . ?
C32 C37 C38 121.2(7) . . ?
C36 C37 C38 121.7(8) . . ?
C37 C38 H38A 109.5 . . ?
C37 C38 H38B 109.5 . . ?
C37 C38 H38C 109.5 . . ?
H38A C38 H38B 109.5 . . ?
H38A C38 H38C 109.5 . . ?
H38B C38 H38C 109.5 . . ?
N7 C39 H39A 109.2 . . ?
N7 C39 H39B 109.2 . . ?
N7 C39 C40 112.0(6) . . ?
H39A C39 H39B 107.9 . . ?
C40 C39 H39A 109.2 . . ?
C40 C39 H39B 109.2 . . ?
N8 C40 C39 118.0(7) . . ?
N8 C40 C41 121.9(8) . . ?
C41 C40 C39 120.1(7) . . ?
C40 C41 H41 120.8 . . ?
C40 C41 C42 118.4(9) . . ?
C42 C41 H41 120.8 . . ?
C41 C42 H42 120.7 . . ?
C43 C42 C41 118.6(10) . . ?
C43 C42 H42 120.7 . . ?
C42 C43 H43 119.6 . . ?
C42 C43 C44 120.8(9) . . ?
C44 C43 H43 119.6 . . ?
N8 C44 C43 121.2(9) . . ?
N8 C44 H44 119.4 . . ?
C43 C44 H44 119.4 . . ?
O3 C45 C46 112.1(7) . . ?
O4 C45 O3 132.0(7) . . ?
O4 C45 C46 115.8(7) . . ?
F4 C46 F6 104.1(11) . . ?
F4 C46 C45 114.7(8) . . ?
F5 C46 F4 111.3(12) . . ?
F5 C46 F6 100.0(11) . . ?
F5 C46 C45 116.3(10) . . ?
F6 C46 C45 108.6(10) . . ?
H47A C47 H47B 109.5 . . ?
H47A C47 H47C 109.5 . . ?
H47B C47 H47C 109.5 . . ?
C48 C47 H47A 109.5 . . ?
C48 C47 H47B 109.5 . . ?
C48 C47 H47C 109.5 . . ?
C49 C48 C47 122.9(15) . . ?
C53 C48 C47 117.6(14) . . ?
C53 C48 C49 119.5(13) . . ?
C48 C49 H49 120.2 . . ?
C48 C49 C50 119.5(13) . . ?
C50 C49 H49 120.2 . . ?
C49 C50 H50 120.0 . . ?
C51 C50 C49 120.0(13) . . ?
C51 C50 H50 120.0 . . ?
C50 C51 H51 120.2 . . ?
C52 C51 C50 119.6(13) . . ?
C52 C51 H51 120.2 . . ?
C51 C52 H52 120.2 . . ?
C53 C52 C51 119.6(13) . . ?
C53 C52 H52 120.2 . . ?
C48 C53 C52 121.3(13) . . ?
C48 C53 H53 119.3 . . ?
C52 C53 H53 119.3 . . ?

loop_
_geom_bond_atom_site_label_1
_geom_bond_atom_site_label_2
_geom_bond_distance
_geom_bond_site_symmetry_2
_geom_bond_publ_flag
Pd1 O1 2.055(5) . ?
Pd1 N3 1.977(6) . ?
Pd1 N4 2.107(6) . ?
Pd1 C3 1.975(8) . ?
Pd2 O3 2.064(5) . ?
Pd2 N7 1.977(6) . ?
Pd2 N8 2.108(8) . ?
Pd2 C26 1.979(9) . ?
F4 C46 1.242(11) . ?
F5 C46 1.224(14) . ?
F6 C46 1.344(16) . ?
O1 C22 1.269(9) . ?
O2 C22 1.212(9) . ?
O3 C45 1.250(9) . ?
O4 C45 1.200(10) . ?
N1 H1 0.8600 . ?
N1 C1 1.342(10) . ?
N1 C2 1.408(10) . ?
N2 H2 0.8600 . ?
N2 C1 1.367(9) . ?
N2 C9 1.426(10) . ?
N3 C1 1.304(10) . ?
N3 C16 1.457(9) . ?
N4 C17 1.345(9) . ?
N4 C21 1.349(10) . ?
N5 H5A 0.8600 . ?
N5 C24 1.362(10) . ?
N5 C25 1.422(10) . ?
N6 H6A 0.8600 . ?
N6 C24 1.373(9) . ?
N6 C32 1.417(10) . ?
N7 C24 1.291(10) . ?
N7 C39 1.461(10) . ?
N8 C40 1.351(10) . ?
N8 C44 1.331(11) . ?
C2 C3 1.395(12) . ?
C2 C7 1.409(12) . ?
C3 C4 1.424(11) . ?
C4 H4 0.9300 . ?
C4 C5 1.355(13) . ?
C5 H5 0.9300 . ?
C5 C6 1.389(15) . ?
C6 H6 0.9300 . ?
C6 C7 1.417(13) . ?
C7 C8 1.489(15) . ?
C8 H8A 0.9600 . ?
C8 H8B 0.9600 . ?
C8 H8C 0.9600 . ?
C9 C10 1.382(12) . ?
C9 C14 1.397(10) . ?
C10 H10 0.9300 . ?
C10 C11 1.395(13) . ?
C11 H11 0.9300 . ?
C11 C12 1.369(14) . ?
C12 H12 0.9300 . ?
C12 C13 1.382(13) . ?
C13 H13 0.9300 . ?
C13 C14 1.366(11) . ?
C14 C15 1.517(11) . ?
C15 H15A 0.9600 . ?
C15 H15B 0.9600 . ?
C15 H15C 0.9600 . ?
C16 H16A 0.9700 . ?
C16 H16B 0.9700 . ?
C16 C17 1.492(11) . ?
C17 C18 1.370(11) . ?
C18 H18 0.9300 . ?
C18 C19 1.371(13) . ?
C19 H19 0.9300 . ?
C19 C20 1.352(13) . ?
C20 H20 0.9300 . ?
C20 C21 1.376(12) . ?
C21 H21 0.9300 . ?
C22 C23 1.449(9) . ?
C23 F1 1.328(11) . ?
C23 F2 1.319(10) . ?
C23 F3 1.360(11) . ?
C23 F1' 1.318(12) . ?
C23 F2' 1.361(13) . ?
C23 F3' 1.321(12) . ?
C25 C26 1.392(13) . ?
C25 C30 1.415(13) . ?
C26 C27 1.421(11) . ?
C27 H27 0.9300 . ?
C27 C28 1.349(16) . ?
C28 H28 0.9300 . ?
C28 C29 1.387(18) . ?
C29 H29 0.9300 . ?
C29 C30 1.401(15) . ?
C30 C31 1.487(16) . ?
C31 H31A 0.9600 . ?
C31 H31B 0.9600 . ?
C31 H31C 0.9600 . ?
C32 C33 1.389(12) . ?
C32 C37 1.394(11) . ?
C33 H33 0.9300 . ?
C33 C34 1.376(14) . ?
C34 H34 0.9300 . ?
C34 C35 1.378(15) . ?
C35 H35 0.9300 . ?
C35 C36 1.355(14) . ?
C36 H36 0.9300 . ?
C36 C37 1.398(11) . ?
C37 C38 1.497(11) . ?
C38 H38A 0.9600 . ?
C38 H38B 0.9600 . ?
C38 H38C 0.9600 . ?
C39 H39A 0.9700 . ?
C39 H39B 0.9700 . ?
C39 C40 1.487(11) . ?
C40 C41 1.385(12) . ?
C41 H41 0.9300 . ?
C41 C42 1.388(14) . ?
C42 H42 0.9300 . ?
C42 C43 1.360(15) . ?
C43 H43 0.9300 . ?
C43 C44 1.373(15) . ?
C44 H44 0.9300 . ?
C45 C46 1.561(12) . ?
C47 H47A 0.9600 . ?
C47 H47B 0.9600 . ?
C47 H47C 0.9600 . ?
C47 C48 1.514(17) . ?
C48 C49 1.370(11) . ?
C48 C53 1.362(11) . ?
C49 H49 0.9300 . ?
C49 C50 1.384(11) . ?
C50 H50 0.9300 . ?
C50 C51 1.379(11) . ?
C51 H51 0.9300 . ?
C51 C52 1.373(11) . ?
C52 H52 0.9300 . ?
C52 C53 1.365(11) . ?
C53 H53 0.9300 . ?

loop_
_geom_torsion_atom_site_label_1
_geom_torsion_atom_site_label_2
_geom_torsion_atom_site_label_3
_geom_torsion_atom_site_label_4
_geom_torsion
_geom_torsion_site_symmetry_1
_geom_torsion_site_symmetry_2
_geom_torsion_site_symmetry_3
_geom_torsion_site_symmetry_4
_geom_torsion_publ_flag
Pd1 O1 C22 O2 5.2(12) . . . . ?
Pd1 O1 C22 C23 -174.7(5) . . . . ?
Pd1 N3 C1 N1 -4.2(10) . . . . ?
Pd1 N3 C1 N2 175.5(5) . . . . ?
Pd1 N3 C16 C17 8.6(8) . . . . ?
Pd1 N4 C17 C16 -1.9(8) . . . . ?
Pd1 N4 C17 C18 177.9(6) . . . . ?
Pd1 N4 C21 C20 -178.1(6) . . . . ?
Pd1 C3 C4 C5 -174.1(7) . . . . ?
Pd2 O3 C45 O4 0.9(15) . . . . ?
Pd2 O3 C45 C46 177.3(7) . . . . ?
Pd2 N7 C24 N5 -1.2(10) . . . . ?
Pd2 N7 C24 N6 178.0(5) . . . . ?
Pd2 N7 C39 C40 1.3(8) . . . . ?
Pd2 N8 C40 C39 -5.0(8) . . . . ?
Pd2 N8 C40 C41 176.2(6) . . . . ?
Pd2 N8 C44 C43 -175.8(7) . . . . ?
Pd2 C26 C27 C28 -178.1(7) . . . . ?
O3 C45 C46 F4 156.6(12) . . . . ?
O3 C45 C46 F5 24.3(17) . . . . ?
O3 C45 C46 F6 -87.4(13) . . . . ?
O4 C45 C46 F4 -26.4(16) . . . . ?
O4 C45 C46 F5 -158.7(13) . . . . ?
O4 C45 C46 F6 89.6(12) . . . . ?
N1 C2 C3 Pd1 -6.7(10) . . . . ?
N1 C2 C3 C4 175.2(7) . . . . ?
N1 C2 C7 C6 -178.6(7) . . . . ?
N1 C2 C7 C8 0.2(12) . . . . ?
N2 C9 C10 C11 -179.4(9) . . . . ?
N2 C9 C14 C13 -179.6(7) . . . . ?
N2 C9 C14 C15 2.3(11) . . . . ?
N3 C16 C17 N4 -4.1(10) . . . . ?
N3 C16 C17 C18 176.0(7) . . . . ?
N4 C17 C18 C19 0.1(13) . . . . ?
N5 C25 C26 Pd2 0.7(10) . . . . ?
N5 C25 C26 C27 179.1(7) . . . . ?
N5 C25 C30 C29 178.1(7) . . . . ?
N5 C25 C30 C31 -4.6(12) . . . . ?
N6 C32 C33 C34 -177.3(9) . . . . ?
N6 C32 C37 C36 179.8(7) . . . . ?
N6 C32 C37 C38 -0.7(11) . . . . ?
N7 C39 C40 N8 2.6(10) . . . . ?
N7 C39 C40 C41 -178.5(7) . . . . ?
N8 C40 C41 C42 -0.8(13) . . . . ?
C1 N1 C2 C3 -3.8(12) . . . . ?
C1 N1 C2 C7 176.0(7) . . . . ?
C1 N2 C9 C10 -111.1(9) . . . . ?
C1 N2 C9 C14 69.9(9) . . . . ?
C1 N3 C16 C17 -176.0(6) . . . . ?
C2 N1 C1 N2 -169.9(7) . . . . ?
C2 N1 C1 N3 9.8(12) . . . . ?
C2 C3 C4 C5 4.0(12) . . . . ?
C3 C2 C7 C6 1.3(12) . . . . ?
C3 C2 C7 C8 -180.0(8) . . . . ?
C3 C4 C5 C6 0.0(14) . . . . ?
C4 C5 C6 C7 -3.6(14) . . . . ?
C5 C6 C7 C2 3.0(13) . . . . ?
C5 C6 C7 C8 -175.8(9) . . . . ?
C7 C2 C3 Pd1 173.4(6) . . . . ?
C7 C2 C3 C4 -4.6(11) . . . . ?
C9 N2 C1 N1 22.5(10) . . . . ?
C9 N2 C1 N3 -157.2(7) . . . . ?
C9 C10 C11 C12 -0.9(17) . . . . ?
C10 C9 C14 C13 1.3(12) . . . . ?
C10 C9 C14 C15 -176.8(8) . . . . ?
C10 C11 C12 C13 1.3(19) . . . . ?
C11 C12 C13 C14 -0.3(17) . . . . ?
C12 C13 C14 C9 -1.0(13) . . . . ?
C12 C13 C14 C15 177.1(9) . . . . ?
C14 C9 C10 C11 -0.4(14) . . . . ?
C16 N3 C1 N1 -179.0(6) . . . . ?
C16 N3 C1 N2 0.7(10) . . . . ?
C16 C17 C18 C19 180.0(8) . . . . ?
C17 N4 C21 C20 -0.4(12) . . . . ?
C17 C18 C19 C20 0.4(14) . . . . ?
C18 C19 C20 C21 -0.9(15) . . . . ?
C19 C20 C21 N4 0.9(14) . . . . ?
C21 N4 C17 C16 180.0(7) . . . . ?
C21 N4 C17 C18 -0.1(11) . . . . ?
C24 N5 C25 C26 -7.6(12) . . . . ?
C24 N5 C25 C30 173.6(7) . . . . ?
C24 N6 C32 C33 -114.9(9) . . . . ?
C24 N6 C32 C37 67.7(10) . . . . ?
C24 N7 C39 C40 178.4(6) . . . . ?
O1 C22 C23 F2'b 82(2) . . . . ?
O1 C22 C23 F3'b -160(3) . . . . ?
O1 C22 C23 F1a 10.8(19) . . . . ?
O1 C22 C23 F1'b -32(2) . . . . ?
O1 C22 C23 F3a -109.0(14) . . . . ?
O1 C22 C23 F2a 133.4(13) . . . . ?
O2 C22 C23 F3a 71.0(14) . . . . ?
O2 C22 C23 F1'b 148(2) . . . . ?
O2 C22 C23 F2a -46.5(15) . . . . ?
O2 C22 C23 F3'b 20(3) . . . . ?
O2 C22 C23 F1a -169.1(17) . . . . ?
O2 C22 C23 F2'b -98(2) . . . . ?
C25 N5 C24 N6 -171.2(7) . . . . ?
C25 N5 C24 N7 8.0(12) . . . . ?
C25 C26 C27 C28 3.5(12) . . . . ?
C26 C25 C30 C29 -0.7(12) . . . . ?
C26 C25 C30 C31 176.6(8) . . . . ?
C26 C27 C28 C29 -1.8(15) . . . . ?
C27 C28 C29 C30 -1.5(16) . . . . ?
C28 C29 C30 C25 2.6(14) . . . . ?
C28 C29 C30 C31 -174.7(10) . . . . ?
C30 C25 C26 Pd2 179.4(6) . . . . ?
C30 C25 C26 C27 -2.2(11) . . . . ?
C32 N6 C24 N5 20.1(10) . . . . ?
C32 N6 C24 N7 -159.1(7) . . . . ?
C32 C33 C34 C35 -1.4(17) . . . . ?
C33 C32 C37 C36 2.4(12) . . . . ?
C33 C32 C37 C38 -178.0(8) . . . . ?
C33 C34 C35 C36 0.2(18) . . . . ?
C34 C35 C36 C37 2.5(17) . . . . ?
C35 C36 C37 C32 -3.7(14) . . . . ?
C35 C36 C37 C38 176.8(9) . . . . ?
C37 C32 C33 C34 0.0(14) . . . . ?
C39 N7 C24 N5 -177.9(6) . . . . ?
C39 N7 C24 N6 1.2(10) . . . . ?
C39 C40 C41 C42 -179.6(8) . . . . ?
C40 N8 C44 C43 -0.6(13) . . . . ?
C40 C41 C42 C43 1.7(14) . . . . ?
C41 C42 C43 C44 -2.0(16) . . . . ?
C42 C43 C44 N8 1.5(15) . . . . ?
C44 N8 C40 C39 179.1(7) . . . . ?
C44 N8 C40 C41 0.3(12) . . . . ?
C47 C48 C49 C50 175.5(17) . . . . ?
C47 C48 C53 C52 -176.6(18) . . . . ?
C48 C49 C50 C51 4(3) . . . . ?
C49 C48 C53 C52 7(3) . . . . ?
C49 C50 C51 C52 2(4) . . . . ?
C50 C51 C52 C53 -3(4) . . . . ?
C51 C52 C53 C48 -1(3) . . . . ?
C53 C48 C49 C50 -8(3) . . . . ?

loop_
_twin_individual_id
_twin_individual_mass_fraction_refined
1 0.76066
2 0.23934
